data_2002325
loop_
_publ_author_name
'Muschick, W'
'Mueller-Buschbaum, Hk'

_publ_section_title
;
Ein Beitrag zur Kristallchemie dreiwertiger Seltenerdoxide zur
Stabilisierung der monoklinen B-Form
;
_journal_name_full
;
Zeitschrift fuer Naturforschung, Teil B. Anorganische Chemie,
Organische Chemie (2,1947-32,1977)
;
_journal_page_first 495
_journal_page_last 498
_journal_volume 32
_journal_year 1977
_chemical_formula_structural '(Ca0.5 Tm0.5) Tm O2.75'
_chemical_formula_sum 'Ca0.5 O2.75 Tm1.5'
_chemical_name_systematic 'Calcium thulium oxide (0.5/1.5/2.8)'
_space_group_IT_number 11
_symmetry_cell_setting monoclinic
_symmetry_Int_Tables_number 11
_symmetry_space_group_name_Hall '-P 2yb'
_symmetry_space_group_name_H-M 'P 1 21/m 1'
_cell_angle_alpha 90
_cell_angle_beta 92.3
_cell_angle_gamma 90
_cell_formula_units_Z 2
_cell_length_a 6.502
_cell_length_b 3.524
_cell_length_c 5.845
_cell_volume 133.8
_refine_ls_R_factor_all 0.12
_cod_original_formula_sum 'Ca.5 O2.75 Tm1.5'
_cod_database_code 2002325

loop_
_symmetry_equiv_pos_as_xyz
x,y,z
-x,1/2+y,-z
-x,-y,-z
x,1/2-y,z

loop_
_atom_site_label
_atom_site_type_symbol
_atom_site_symmetry_multiplicity
_atom_site_Wyckoff_symbol
_atom_site_fract_x
_atom_site_fract_y
_atom_site_fract_z
_atom_site_occupancy
_atom_site_attached_hydrogens
_atom_site_calc_flag
Tm1 Tm3+ 2 e 0.4256 0.25 0.2403 1. 0 d
Tm2 Tm3+ 2 e 0.1283 0.25 0.7704 0.5 0 d
Ca1 Ca2+ 2 e 0.1283 0.25 0.7704 0.5 0 d
O1 O2- 2 e 0.618 0.25 0.9734 0.917 0 d
O2 O2- 2 e 0.071 0.25 0.182 0.917 0 d
O3 O2- 2 e 0.424 0.25 0.593 0.917 0 d

loop_
_atom_type_symbol
_atom_type_oxidation_number
Tm3+ 3.000
Ca2+ 2.000
O2- -2.000
